data_1004011
loop_
_publ_author_name
'Laurie I. Hill'
'Song Jin'
'Ran Zhou'
'D. Venkataraman'
'Francis J. DiSalvo'

_publ_section_title
;
Synthesis and Characterization of Oxidized W6S8L6 Clusters
;
_journal_name_full 'Inorganic Chemistry'
_journal_page_first 2660
_journal_page_last 2665
_journal_paper_doi 10.1021/ic001099d
_journal_volume 40
_journal_year 2001
_chemical_compound_source ?
_chemical_formula_analytical ?
_chemical_formula_moiety ?
_chemical_formula_structural ?
_chemical_formula_sum 'C44 H90 F6 O2 P7 S8 W6'
_chemical_formula_weight 2341.53
_chemical_melting_point ?
_chemical_name_common ?
_chemical_name_systematic ?
_space_group_IT_number 148
_symmetry_cell_setting ?
_symmetry_space_group_name_Hall '-R 3'
_symmetry_space_group_name_H-M 'R -3 :H'
_atom_sites_solution_hydrogens geom
_atom_sites_solution_primary direct
_atom_sites_solution_secondary difmap
_audit_creation_method SHELXL
_cell_angle_alpha 90.00
_cell_angle_beta 90.00
_cell_angle_gamma 120.00
_cell_formula_units_Z 3
_cell_length_a 13.91170(10)
_cell_length_b 13.91170(10)
_cell_length_c 32.4106(2)
_cell_measurement_reflns_used ?
_cell_measurement_temperature 163(2)
_cell_measurement_theta_max ?
_cell_measurement_theta_min ?
_cell_volume 5432.23(6)
_computing_cell_refinement 'Bruker SAINT'
_computing_data_collection 'BRUKER SMART'
_computing_data_reduction SHELXTL
_computing_molecular_graphics SHELXTL
_computing_publication_material SHELXTL
_computing_structure_refinement 'SHELXL-93 (Sheldrick, 1993)'
_computing_structure_solution 'SHELXS-86 (Sheldrick, 1990)'
_diffrn_ambient_temperature 163(2)
_diffrn_measurement_device 'Bruker SMART CCD'
_diffrn_measurement_method '\w scans'
_diffrn_radiation_monochromator graphite
_diffrn_radiation_source 'fine-focus sealed tube'
_diffrn_radiation_type MoK\a
_diffrn_radiation_wavelength 0.71073
_diffrn_reflns_av_R_equivalents 0.0685
_diffrn_reflns_av_sigmaI/netI 0.0397
_diffrn_reflns_limit_h_max 15
_diffrn_reflns_limit_h_min -17
_diffrn_reflns_limit_k_max 16
_diffrn_reflns_limit_k_min -18
_diffrn_reflns_limit_l_max 42
_diffrn_reflns_limit_l_min -42
_diffrn_reflns_number 11328
_diffrn_reflns_theta_max 28.09
_diffrn_reflns_theta_min 1.80
_diffrn_standards_decay_% 0
_diffrn_standards_interval_count ?
_diffrn_standards_interval_time ?
_diffrn_standards_number ?
_exptl_absorpt_coefficient_mu 9.922
_exptl_absorpt_correction_T_max ?
_exptl_absorpt_correction_T_min ?
_exptl_absorpt_correction_type SADABS
_exptl_crystal_colour GREEN
_exptl_crystal_density_diffrn 2.147
_exptl_crystal_density_meas ?
_exptl_crystal_density_method .
_exptl_crystal_description BLOCK
_exptl_crystal_F_000 3303
_exptl_crystal_size_max 0.15
_exptl_crystal_size_mid 0.1
_exptl_crystal_size_min 0.1
_refine_diff_density_max 1.665
_refine_diff_density_min -1.526
_refine_diff_density_rms 0.218
_refine_ls_extinction_coef ?
_refine_ls_extinction_method none
_refine_ls_goodness_of_fit_all 2.052
_refine_ls_goodness_of_fit_obs 2.105
_refine_ls_hydrogen_treatment noref
_refine_ls_matrix_type full
_refine_ls_number_parameters 104
_refine_ls_number_reflns 2723
_refine_ls_number_restraints 26
_refine_ls_restrained_S_all 2.057
_refine_ls_restrained_S_obs 2.110
_refine_ls_R_factor_all 0.0539
_refine_ls_R_factor_obs 0.0451
_refine_ls_shift/esd_max -0.034
_refine_ls_shift/esd_mean 0.002
_refine_ls_structure_factor_coef Fsqd
_refine_ls_weighting_details 'w=1/[\s^2^(Fo^2^)+(0.0104P)^2^+0.0000P] where P=(Fo^2^+2Fc^2^)/3'
_refine_ls_weighting_scheme calc
_refine_ls_wR_factor_all 0.0774
_refine_ls_wR_factor_obs 0.0755
_reflns_number_observed 2467
_reflns_number_total 2723
_reflns_observed_criterion >2sigma(I)
_cod_depositor_comments
;
The following automatic conversions were performed:

'_refine_ls_weighting_scheme' value 'calc
w=1/[\s^2^(Fo^2^)+(0.0104P)^2^+0.0000P] where P=(Fo^2^+2Fc^2^)/3' was
changed to 'calc'. New tag '_refine_ls_weighting_details' was
created. The value of the new tag was set to
'w=1/[\s^2^(Fo^2^)+(0.0104P)^2^+0.0000P] where P=(Fo^2^+2Fc^2^)/3'.

Automatic conversion script
Id: cif_fix_values 3143 2015-03-26 13:38:13Z robertas 
;
_cod_original_sg_symbol_H-M 'R -3'
_cod_database_code 1004011

loop_
_symmetry_equiv_pos_as_xyz
'x, y, z'
'-y, x-y, z'
'-x+y, -x, z'
'x+2/3, y+1/3, z+1/3'
'-y+2/3, x-y+1/3, z+1/3'
'-x+y+2/3, -x+1/3, z+1/3'
'x+1/3, y+2/3, z+2/3'
'-y+1/3, x-y+2/3, z+2/3'
'-x+y+1/3, -x+2/3, z+2/3'
'-x, -y, -z'
'y, -x+y, -z'
'x-y, x, -z'
'-x+2/3, -y+1/3, -z+1/3'
'y+2/3, -x+y+1/3, -z+1/3'
'x-y+2/3, x+1/3, -z+1/3'
'-x+1/3, -y+2/3, -z+2/3'
'y+1/3, -x+y+2/3, -z+2/3'
'x-y+1/3, x+2/3, -z+2/3'

loop_
_atom_site_aniso_label
_atom_site_aniso_U_11
_atom_site_aniso_U_22
_atom_site_aniso_U_33
_atom_site_aniso_U_23
_atom_site_aniso_U_13
_atom_site_aniso_U_12
W1 0.0301(2) 0.01441(13) 0.01617(13) -0.00141(8) 0.00024(8) 0.00956(11)
S1 0.0250(8) 0.0250(8) 0.0155(10) 0.000 0.000 0.0125(4)
S2 0.0597(12) 0.0826(15) 0.0245(8) -0.0067(8) -0.0026(7) 0.0621(12)
P1 0.0624(14) 0.0208(9) 0.0339(9) -0.0104(7) 0.0162(9) 0.0019(9)
P2 0.0248(13) 0.0248(13) 0.031(2) 0.000 0.000 0.0124(6)

loop_
_atom_site_label
_atom_site_type_symbol
_atom_site_fract_x
_atom_site_fract_y
_atom_site_fract_z
_atom_site_U_iso_or_equiv
_atom_site_thermal_displace_type
_atom_site_occupancy
_atom_site_calc_flag
_atom_site_refinement_flags
_atom_site_disorder_group
W1 W 0.28989(2) 0.54026(2) 0.132895(6) 0.02091(10) Uani 1 d D .
S1 S 0.3333 0.6667 0.07405(6) 0.0219(5) Uani 1 d S .
S2 S 0.4846(2) 0.5877(2) 0.13580(5) 0.0438(5) Uani 1 d . .
P1 P 0.2390(2) 0.37547(15) 0.08644(5) 0.0474(6) Uani 1 d D .
P2 P 0.6667 0.3333 0.3333 0.0268(8) Uani 1 d S .
C1 C 0.3335(13) 0.4151(13) 0.0458(4) 0.044(4) Uiso 0.478(6) d PD 1
H1A H 0.3680(13) 0.3707(13) 0.0542(4) 0.052 Uiso 0.478(6) calc PR 1
H1B H 0.2796(13) 0.3688(13) 0.0243(4) 0.052 Uiso 0.478(6) calc PR 1
C2 C 0.4066(12) 0.4771(13) 0.0226(4) 0.041(4) Uiso 0.478(6) d PD 1
H2A H 0.4224(12) 0.4335(13) 0.0028(4) 0.061 Uiso 0.478(6) calc PR 1
H2B H 0.4738(12) 0.5251(13) 0.0385(4) 0.061 Uiso 0.478(6) calc PR 1
H2C H 0.3828(12) 0.5229(13) 0.0077(4) 0.061 Uiso 0.478(6) calc PR 1
C3 C 0.1005(10) 0.3415(11) 0.0531(3) 0.030(3) Uiso 0.478(6) d PD 1
H3A H 0.1054(10) 0.4125(11) 0.0451(3) 0.036 Uiso 0.478(6) calc PR 1
H3B H 0.0998(10) 0.3026(11) 0.0275(3) 0.036 Uiso 0.478(6) calc PR 1
C4 C -0.0105(12) 0.2697(12) 0.0762(4) 0.039(4) Uiso 0.478(6) d PD 1
H4A H -0.0725(12) 0.2571(12) 0.0583(4) 0.058 Uiso 0.478(6) calc PR 1
H4B H -0.0118(12) 0.3082(12) 0.1013(4) 0.058 Uiso 0.478(6) calc PR 1
H4C H -0.0174(12) 0.1982(12) 0.0836(4) 0.058 Uiso 0.478(6) calc PR 1
C5 C 0.1971(12) 0.2475(12) 0.1053(4) 0.039(3) Uiso 0.478(6) d PD 1
H5A H 0.1361(12) 0.2261(12) 0.1254(4) 0.046 Uiso 0.478(6) calc PR 1
H5B H 0.1702(12) 0.1923(12) 0.0827(4) 0.046 Uiso 0.478(6) calc PR 1
C6 C 0.2962(15) 0.2520(16) 0.1261(5) 0.061(5) Uiso 0.478(6) d PD 1
H6A H 0.2751(15) 0.1789(16) 0.1375(5) 0.092 Uiso 0.478(6) calc PR 1
H6B H 0.3220(15) 0.3069(16) 0.1484(5) 0.092 Uiso 0.478(6) calc PR 1
H6C H 0.3559(15) 0.2732(16) 0.1059(5) 0.092 Uiso 0.478(6) calc PR 1
C1' C 0.2803(11) 0.4025(10) 0.0339(3) 0.031(3) Uiso 0.522(6) d PD 2
H1'A H 0.2176(11) 0.3975(10) 0.0178(3) 0.037 Uiso 0.522(6) calc PR 2
H1'B H 0.3423(11) 0.4799(10) 0.0318(3) 0.037 Uiso 0.522(6) calc PR 2
C2' C 0.3178(14) 0.3251(13) 0.0131(5) 0.054(4) Uiso 0.522(6) d PD 2
H2'A H 0.3385(14) 0.3478(13) -0.0156(5) 0.081 Uiso 0.522(6) calc PR 2
H2'B H 0.2566(14) 0.2481(13) 0.0140(5) 0.081 Uiso 0.522(6) calc PR 2
H2'C H 0.3818(14) 0.3309(13) 0.0280(5) 0.081 Uiso 0.522(6) calc PR 2
C3' C 0.1071(10) 0.2632(11) 0.0900(3) 0.035(3) Uiso 0.522(6) d PD 2
H3'A H 0.0544(10) 0.2872(11) 0.0809(3) 0.042 Uiso 0.522(6) calc PR 2
H3'B H 0.1011(10) 0.2062(11) 0.0703(3) 0.042 Uiso 0.522(6) calc PR 2
C4' C 0.0694(13) 0.2089(13) 0.1315(4) 0.048(4) Uiso 0.522(6) d PD 2
H4'A H -0.0067(13) 0.1465(13) 0.1294(4) 0.072 Uiso 0.522(6) calc PR 2
H4'B H 0.0717(13) 0.2630(13) 0.1514(4) 0.072 Uiso 0.522(6) calc PR 2
H4'C H 0.1186(13) 0.1817(13) 0.1408(4) 0.072 Uiso 0.522(6) calc PR 2
C5' C 0.3293(12) 0.3017(11) 0.1040(4) 0.041(3) Uiso 0.522(6) d PD 2
H5'A H 0.4091(12) 0.3585(11) 0.1040(4) 0.049 Uiso 0.522(6) calc PR 2
H5'B H 0.3085(12) 0.2738(11) 0.1326(4) 0.049 Uiso 0.522(6) calc PR 2
C6' C 0.3119(13) 0.2052(12) 0.0761(4) 0.051(4) Uiso 0.522(6) d PD 2
H6'A H 0.3571(13) 0.1742(12) 0.0862(4) 0.076 Uiso 0.522(6) calc PR 2
H6'B H 0.3342(13) 0.2324(12) 0.0478(4) 0.076 Uiso 0.522(6) calc PR 2
H6'C H 0.2334(13) 0.1476(12) 0.0764(4) 0.076 Uiso 0.522(6) calc PR 2
F1 F 0.6667 0.3333 0.3825(2) 0.053(2) Uiso 1 d S .
F2 F 0.7872(15) 0.4432(16) 0.3339(5) 0.050(3) Uiso 0.33 d P .
F3 F 0.6087(22) 0.4076(20) 0.3391(4) 0.047(3) Uiso 0.33 d P .
C1S C 0.6625(44) 0.3876(32) 0.1108(8) 0.199(14) Uiso 0.67 d PD .
C2S C 0.6138(33) 0.3827(33) 0.0738(9) 0.203(15) Uiso 0.67 d PD .
O1S O 0.7016(40) 0.3955(29) 0.0474(10) 0.178(16) Uiso 0.33 d PD .

loop_
_atom_type_symbol
_atom_type_description
_atom_type_scat_dispersion_real
_atom_type_scat_dispersion_imag
_atom_type_scat_source
C C 0.0033 0.0016 'International Tables Vol C Tables 4.2.6.8 and 6.1.1.4'
H H 0.0000 0.0000 'International Tables Vol C Tables 4.2.6.8 and 6.1.1.4'
O O 0.0106 0.0060 'International Tables Vol C Tables 4.2.6.8 and 6.1.1.4'
F F 0.0171 0.0103 'International Tables Vol C Tables 4.2.6.8 and 6.1.1.4'
P P 0.1023 0.0942 'International Tables Vol C Tables 4.2.6.8 and 6.1.1.4'
S S 0.1246 0.1234 'International Tables Vol C Tables 4.2.6.8 and 6.1.1.4'
W W -0.8490 6.8722 'International Tables Vol C Tables 4.2.6.8 and 6.1.1.4'

loop_
_geom_angle_atom_site_label_1
_geom_angle_atom_site_label_2
_geom_angle_atom_site_label_3
_geom_angle
_geom_angle_site_symmetry_1
_geom_angle_site_symmetry_3
_geom_angle_publ_flag
S2 W1 S2 172.18(5) 3_565 . ?
S2 W1 S2 89.81(4) 3_565 14_455 ?
S2 W1 S2 89.76(4) . 14_455 ?
S2 W1 S1 89.71(4) 3_565 . ?
S2 W1 S1 89.65(4) . . ?
S2 W1 S1 172.20(5) 14_455 . ?
S2 W1 P1 95.64(7) 3_565 . ?
S2 W1 P1 92.17(7) . . ?
S2 W1 P1 95.28(6) 14_455 . ?
S1 W1 P1 92.51(5) . . ?
S2 W1 W1 116.79(5) 3_565 2_665 ?
S2 W1 W1 56.76(5) . 2_665 ?
S2 W1 W1 116.68(5) 14_455 2_665 ?
S1 W1 W1 56.93(2) . 2_665 ?
P1 W1 W1 132.84(4) . 2_665 ?
S2 W1 W1 56.84(5) 3_565 3_565 ?
S2 W1 W1 116.71(5) . 3_565 ?
S2 W1 W1 116.73(4) 14_455 3_565 ?
S1 W1 W1 56.93(2) . 3_565 ?
P1 W1 W1 135.31(6) . 3_565 ?
W1 W1 W1 60.0 2_665 3_565 ?
S2 W1 W1 116.82(4) 3_565 15 ?
S2 W1 W1 56.87(4) . 15 ?
S2 W1 W1 56.72(5) 14_455 15 ?
S1 W1 W1 116.89(3) . 15 ?
P1 W1 W1 134.61(6) . 15 ?
W1 W1 W1 60.007(5) 2_665 15 ?
W1 W1 W1 90.0 3_565 15 ?
S2 W1 W1 56.89(4) 3_565 14_455 ?
S2 W1 W1 116.80(4) . 14_455 ?
S2 W1 W1 56.78(4) 14_455 14_455 ?
S1 W1 W1 116.89(3) . 14_455 ?
P1 W1 W1 137.15(4) . 14_455 ?
W1 W1 W1 90.0 2_665 14_455 ?
W1 W1 W1 60.006(5) 3_565 14_455 ?
W1 W1 W1 59.985(10) 15 14_455 ?
W1 S1 W1 66.14(5) 3_565 2_665 ?
W1 S1 W1 66.14(5) 3_565 . ?
W1 S1 W1 66.14(5) 2_665 . ?
W1 S2 W1 66.40(4) 2_665 . ?
W1 S2 W1 66.38(4) 2_665 15 ?
W1 S2 W1 66.35(4) . 15 ?
C5 P1 C1 114.5(7) . . ?
C3' P1 C1' 110.1(6) . . ?
C5 P1 C3 99.2(6) . . ?
C1 P1 C3 98.6(6) . . ?
C3' P1 C5' 99.7(6) . . ?
C1' P1 C5' 99.0(5) . . ?
C5 P1 W1 122.2(5) . . ?
C3' P1 W1 118.1(4) . . ?
C1 P1 W1 109.7(5) . . ?
C1' P1 W1 117.7(4) . . ?
C3 P1 W1 109.2(4) . . ?
C5' P1 W1 108.8(4) . . ?
F1 P2 F1 180.0 16_655 . ?
F1 P2 F2 90.7(5) 16_655 3_665 ?
F1 P2 F2 89.3(5) . 3_665 ?
F1 P2 F2 89.3(5) 16_655 17 ?
F1 P2 F2 90.7(5) . 17 ?
F2 P2 F2 60.01(3) 3_665 17 ?
F1 P2 F2 90.7(5) 16_655 . ?
F1 P2 F2 89.3(5) . . ?
F2 P2 F2 119.99(2) 3_665 . ?
F2 P2 F2 60.02(3) 17 . ?
F1 P2 F2 89.3(5) 16_655 16_655 ?
F1 P2 F2 90.7(5) . 16_655 ?
F2 P2 F2 60.01(2) 3_665 16_655 ?
F2 P2 F2 119.98(3) 17 16_655 ?
F2 P2 F2 179.996(2) . 16_655 ?
F1 P2 F2 89.3(5) 16_655 18_545 ?
F1 P2 F2 90.7(5) . 18_545 ?
F2 P2 F2 179.997(7) 3_665 18_545 ?
F2 P2 F2 119.99(2) 17 18_545 ?
F2 P2 F2 60.01(2) . 18_545 ?
F2 P2 F2 119.99(2) 16_655 18_545 ?
F1 P2 F2 90.7(5) 16_655 2_655 ?
F1 P2 F2 89.3(5) . 2_655 ?
F2 P2 F2 119.99(2) 3_665 2_655 ?
F2 P2 F2 179.997(8) 17 2_655 ?
F2 P2 F2 119.99(3) . 2_655 ?
F2 P2 F2 60.02(3) 16_655 2_655 ?
F2 P2 F2 60.02(3) 18_545 2_655 ?
F1 P2 F3 96.7(4) 16_655 3_665 ?
F1 P2 F3 83.3(4) . 3_665 ?
F2 P2 F3 90.4(6) 3_665 3_665 ?
F2 P2 F3 31.3(5) 17 3_665 ?
F2 P2 F3 30.1(5) . 3_665 ?
F2 P2 F3 149.9(5) 16_655 3_665 ?
F2 P2 F3 89.6(6) 18_545 3_665 ?
F2 P2 F3 148.7(5) 2_655 3_665 ?
F1 P2 F3 96.7(4) 16_655 2_655 ?
F1 P2 F3 83.3(4) . 2_655 ?
F2 P2 F3 30.1(5) 3_665 2_655 ?
F2 P2 F3 89.6(6) 17 2_655 ?
F2 P2 F3 148.7(5) . 2_655 ?
F2 P2 F3 31.3(5) 16_655 2_655 ?
F2 P2 F3 149.9(5) 18_545 2_655 ?
F2 P2 F3 90.4(6) 2_655 2_655 ?
F3 P2 F3 118.7(2) 3_665 2_655 ?
F1 P2 F3 83.3(4) 16_655 16_655 ?
F1 P2 F3 96.7(4) . 16_655 ?
F2 P2 F3 31.3(5) 3_665 16_655 ?
F2 P2 F3 30.1(5) 17 16_655 ?
F2 P2 F3 89.6(6) . 16_655 ?
F2 P2 F3 90.4(6) 16_655 16_655 ?
F2 P2 F3 148.7(5) 18_545 16_655 ?
F2 P2 F3 149.9(5) 2_655 16_655 ?
F3 P2 F3 61.3(2) 3_665 16_655 ?
F3 P2 F3 61.3(2) 2_655 16_655 ?
F1 P2 F3 83.3(4) 16_655 17 ?
F1 P2 F3 96.7(4) . 17 ?
F2 P2 F3 149.9(5) 3_665 17 ?
F2 P2 F3 90.4(6) 17 17 ?
F2 P2 F3 31.3(5) . 17 ?
F2 P2 F3 148.7(5) 16_655 17 ?
F2 P2 F3 30.1(5) 18_545 17 ?
F2 P2 F3 89.6(6) 2_655 17 ?
F3 P2 F3 61.3(2) 3_665 17 ?
F3 P2 F3 179.996(5) 2_655 17 ?
F3 P2 F3 118.7(2) 16_655 17 ?
C2 C1 P1 157.8(14) . . ?
C4 C3 P1 114.4(8) . . ?
C6 C5 P1 107.0(11) . . ?
C2' C1' P1 116.9(9) . . ?
C4' C3' P1 117.6(9) . . ?
C6' C5' P1 113.8(9) . . ?
F3 F2 F3 149.3(32) 3_665 17 ?
F3 F2 P2 75.0(16) 3_665 . ?
F3 F2 P2 74.4(16) 17 . ?
F3 F2 F2 133.7(16) 3_665 18_545 ?
F3 F2 F2 18.7(13) 17 18_545 ?
P2 F2 F2 59.992(14) . 18_545 ?
F3 F2 F2 19.4(14) 3_665 17 ?
F3 F2 F2 132.0(16) 17 17 ?
P2 F2 F2 59.99(2) . 17 ?
F2 F2 F2 119.94(10) 18_545 17 ?
F2 F3 F2 141.9(27) 2_655 18_545 ?
F2 F3 P2 74.9(16) 2_655 . ?
F2 F3 P2 74.3(16) 18_545 . ?
F2 F3 F3 15.7(16) 2_655 18_545 ?
F2 F3 F3 128.3(16) 18_545 18_545 ?
P2 F3 F3 59.33(9) . 18_545 ?
F2 F3 F3 129.7(17) 2_655 17 ?
F2 F3 F3 15.0(16) 18_545 17 ?
P2 F3 F3 59.33(8) . 17 ?
F3 F3 F3 114.9(6) 18_545 17 ?
C1S C1S C1S 60.000(6) 2_655 3_665 ?
C1S C1S C2S 89.2(37) 2_655 . ?
C1S C1S C2S 113.8(20) 3_665 . ?
C1S C1S C2S 86.6(25) 2_655 3_665 ?
C1S C1S C2S 45.4(21) 3_665 3_665 ?
C2S C1S C2S 79.3(27) . 3_665 ?
O1S C2S C1S 117.2(37) 2_655 . ?
O1S C2S O1S 56.4(32) 2_655 . ?
C1S C2S O1S 98.5(32) . . ?
O1S C2S C1S 79.3(25) 2_655 2_655 ?
C1S C2S C1S 45.3(24) . 2_655 ?
O1S C2S C1S 98.4(31) . 2_655 ?
O1S O1S O1S 60.000(9) 2_655 3_665 ?
O1S O1S C2S 110.8(29) 2_655 3_665 ?
O1S O1S C2S 66.0(33) 3_665 3_665 ?
O1S O1S C2S 57.7(32) 2_655 . ?
O1S O1S C2S 104.4(29) 3_665 . ?
C2S O1S C2S 101.8(35) 3_665 . ?

loop_
_geom_bond_atom_site_label_1
_geom_bond_atom_site_label_2
_geom_bond_distance
_geom_bond_site_symmetry_2
_geom_bond_publ_flag
W1 S2 2.446(2) 3_565 ?
W1 S2 2.449(2) . ?
W1 S2 2.4508(15) 14_455 ?
W1 S1 2.456(2) . ?
W1 P1 2.530(2) . ?
W1 W1 2.6803(4) 2_665 ?
W1 W1 2.6803(4) 3_565 ?
W1 W1 2.6809(3) 15 ?
W1 W1 2.6809(3) 14_455 ?
S1 W1 2.456(2) 3_565 ?
S1 W1 2.456(2) 2_665 ?
S2 W1 2.446(2) 2_665 ?
S2 W1 2.4509(15) 15 ?
P1 C5 1.687(14) . ?
P1 C3' 1.718(12) . ?
P1 C1 1.744(14) . ?
P1 C1' 1.775(11) . ?
P1 C3 2.047(12) . ?
P1 C5' 2.061(13) . ?
P2 F1 1.593(7) 16_655 ?
P2 F1 1.593(7) . ?
P2 F2 1.608(14) 3_665 ?
P2 F2 1.608(14) 17 ?
P2 F2 1.608(14) . ?
P2 F2 1.608(14) 16_655 ?
P2 F2 1.608(14) 18_545 ?
P2 F2 1.608(14) 2_655 ?
P2 F3 1.608(14) 3_665 ?
P2 F3 1.608(14) 2_655 ?
P2 F3 1.608(14) 16_655 ?
P2 F3 1.608(14) 17 ?
C1 C2 1.21(2) . ?
C3 C4 1.55(2) . ?
C5 C6 1.51(2) . ?
C1' C2' 1.56(2) . ?
C3' C4' 1.503(15) . ?
C5' C6' 1.53(2) . ?
F2 F3 0.834(15) 3_665 ?
F2 F3 0.867(15) 17 ?
F2 F2 1.608(14) 18_545 ?
F2 F2 1.608(14) 17 ?
F3 F2 0.83(2) 2_655 ?
F3 F2 0.867(15) 18_545 ?
F3 F3 1.641(15) 18_545 ?
F3 F3 1.641(15) 17 ?
C1S C1S 1.36(5) 2_655 ?
C1S C1S 1.36(5) 3_665 ?
C1S C2S 1.36(3) . ?
C1S C2S 1.91(5) 3_665 ?
C2S O1S 1.32(5) 2_655 ?
C2S O1S 1.43(4) . ?
C2S C1S 1.91(5) 2_655 ?
O1S O1S 1.30(6) 2_655 ?
O1S O1S 1.30(6) 3_665 ?
O1S C2S 1.32(5) 3_665 ?

_cod_duplicate_entry 1004003
